data_7240100
loop_
_publ_author_name
'Barboza, Cristina A.'
'Gawrys, Pawel'
'Banasiewicz, Marzena'
'Suwinska, Kinga'
'Sobolewski, Andrzej L.'

_publ_section_title
;
 Photophysical transformations induced by chemical substitution to
 salicylaldimines.
;
_journal_issue 12
_journal_name_full 'Physical chemistry chemical physics : PCCP'
_journal_page_first 6698
_journal_page_last 6705
_journal_paper_doi 10.1039/d0cp00110d
_journal_volume 22
_journal_year 2020
_chemical_formula_moiety 'C19 H18 N4 O'
_chemical_formula_sum 'C19 H18 N4 O'
_chemical_formula_weight 318.37
_space_group_crystal_system triclinic
_space_group_IT_number 2
_space_group_name_Hall '-P 1'
_space_group_name_H-M_alt 'P -1'
_atom_sites_solution_hydrogens geom
_audit_creation_method SHELXL-2018/3
_audit_update_record
;
2019-05-27 deposited with the CCDC.	2020-03-08 downloaded from the CCDC.
;
_cell_angle_alpha 112.92(9)
_cell_angle_beta 96.63(8)
_cell_angle_gamma 92.67(11)
_cell_formula_units_Z 2
_cell_length_a 4.875(4)
_cell_length_b 13.717(17)
_cell_length_c 14.116(11)
_cell_measurement_reflns_used 4768
_cell_measurement_temperature 274(2)
_cell_measurement_theta_max 54.5823
_cell_measurement_theta_min 3.430
_cell_volume 859.3(16)
_computing_cell_refinement 'SAINT V8.35A (Bruker AXS Inc., 2015)'
_computing_data_collection 'Bruker Instrument Service v4.2.9'
_computing_data_reduction 'SAINT V8.35A (Bruker AXS Inc., 2015)'
_computing_structure_refinement 'SHELXL-2018/3 (Sheldrick, 2018)'
_computing_structure_solution 'SHELXT 2014/5 (Sheldrick, 2014)'
_diffrn_ambient_temperature 274(2)
_diffrn_detector_area_resol_mean 10.4167
_diffrn_measured_fraction_theta_full 0.988
_diffrn_measured_fraction_theta_max 0.988
_diffrn_measurement_device_type 'D8 VENTURE DUO'
_diffrn_measurement_method 'phi and omega scans'
_diffrn_radiation_type CuK\a
_diffrn_radiation_wavelength 1.54184
_diffrn_reflns_av_R_equivalents 0.0832
_diffrn_reflns_av_unetI/netI 0.0481
_diffrn_reflns_Laue_measured_fraction_full 0.988
_diffrn_reflns_Laue_measured_fraction_max 0.988
_diffrn_reflns_limit_h_max 5
_diffrn_reflns_limit_h_min -5
_diffrn_reflns_limit_k_max 15
_diffrn_reflns_limit_k_min -15
_diffrn_reflns_limit_l_max 15
_diffrn_reflns_limit_l_min -15
_diffrn_reflns_number 21603
_diffrn_reflns_point_group_measured_fraction_full 0.988
_diffrn_reflns_point_group_measured_fraction_max 0.988
_diffrn_reflns_theta_full 59.215
_diffrn_reflns_theta_max 59.215
_diffrn_reflns_theta_min 3.436
_diffrn_source I\mS
_exptl_absorpt_coefficient_mu 0.632
_exptl_absorpt_correction_T_max 0.7516
_exptl_absorpt_correction_T_min 0.6900
_exptl_absorpt_correction_type multi-scan
_exptl_absorpt_process_details
;
 SADABS 2016/2: Krause, L., Herbst-Irmer, R., Sheldrick G.M. & Stalke D.,
 J. Appl. Cryst. 48 (2015) 3-10
;
_exptl_crystal_colour yellow-orange
_exptl_crystal_density_diffrn 1.231
_exptl_crystal_description needle
_exptl_crystal_F_000 336
_exptl_crystal_size_max 0.254
_exptl_crystal_size_mid 0.076
_exptl_crystal_size_min 0.044
_refine_diff_density_max 0.106
_refine_diff_density_min -0.152
_refine_diff_density_rms 0.032
_refine_ls_extinction_method none
_refine_ls_goodness_of_fit_ref 1.037
_refine_ls_hydrogen_treatment constr
_refine_ls_matrix_type full
_refine_ls_number_parameters 240
_refine_ls_number_reflns 2465
_refine_ls_number_restraints 0
_refine_ls_restrained_S_all 1.037
_refine_ls_R_factor_all 0.1238
_refine_ls_R_factor_gt 0.0608
_refine_ls_shift/su_max 0.000
_refine_ls_shift/su_mean 0.000
_refine_ls_structure_factor_coef Fsqd
_refine_ls_weighting_details 'w=1/[\s^2^(Fo^2^)+(0.0513P)^2^+0.2256P] where P=(Fo^2^+2Fc^2^)/3'
_refine_ls_weighting_scheme calc
_refine_ls_wR_factor_gt 0.1150
_refine_ls_wR_factor_ref 0.1383
_reflns_Friedel_coverage 0.000
_reflns_number_gt 1362
_reflns_number_total 2465
_reflns_threshold_expression 'I > 2\s(I)'
_cod_data_source_file d0cp00110d2.cif
_cod_data_source_block cu_PGIG186
_cod_depositor_comments 'Adding full bibliography for 7240097--7240102.cif.'
_cod_original_cell_volume 859.1(16)
_cod_database_code 7240100
_shelx_shelxl_version_number 2018/3
_shelx_space_group_comment
;
The symmetry employed for this shelxl refinement is uniquely defined
by the following loop, which should always be used as a source of
symmetry information in preference to the above space-group names.
They are only intended as comments.
;

loop_
_space_group_symop_operation_xyz
'x, y, z'
'-x, -y, -z'

loop_
_atom_site_label
_atom_site_type_symbol
_atom_site_fract_x
_atom_site_fract_y
_atom_site_fract_z
_atom_site_U_iso_or_equiv
_atom_site_adp_type
_atom_site_occupancy
_atom_site_site_symmetry_order
_atom_site_calc_flag
_atom_site_refinement_flags_posn
_atom_site_refinement_flags_adp
_atom_site_refinement_flags_occupancy
_atom_site_disorder_assembly
_atom_site_disorder_group
O1 O 0.5420(5) 0.36709(18) 0.91835(16) 0.0809(7) Uani 1 1 d . . . . .
H1O H 0.418669 0.399128 0.902788 0.121 Uiso 1 1 calc R U . . .
N1 N 0.2358(5) 0.43574(19) 0.80056(19) 0.0593(7) Uani 1 1 d . . . . .
N2 N 1.0524(6) 0.0746(2) 0.7614(2) 0.0911(9) Uani 1 1 d . . . . .
N3 N -0.6416(7) 0.7961(3) 0.7798(3) 0.1192(13) Uani 1 1 d . . . . .
N4 N -0.3092(8) 0.6251(3) 0.5264(3) 0.1229(13) Uani 1 1 d . . . . .
C1 C 0.3288(6) 0.3665(2) 0.7224(2) 0.0612(8) Uani 1 1 d . . . . .
H1 H 0.265917 0.362198 0.655980 0.073 Uiso 1 1 calc R U . . .
C2 C 0.5230(6) 0.2967(2) 0.7338(2) 0.0544(8) Uani 1 1 d . . . . .
C3 C 0.6221(6) 0.2967(2) 0.8308(2) 0.0582(8) Uani 1 1 d . . . . .
C4 C 0.8012(6) 0.2259(2) 0.8404(3) 0.0695(9) Uani 1 1 d . . . . .
H4 H 0.866223 0.228768 0.906166 0.083 Uiso 1 1 calc R U . . .
C5 C 0.8876(6) 0.1493(2) 0.7531(3) 0.0652(9) Uani 1 1 d . . . . .
C6 C 0.7962(6) 0.1503(2) 0.6554(2) 0.0719(9) Uani 1 1 d . . . . .
H6 H 0.855340 0.102033 0.596103 0.086 Uiso 1 1 calc R U . . .
C7 C 0.6209(6) 0.2222(2) 0.6478(2) 0.0696(9) Uani 1 1 d . . . . .
H7 H 0.563653 0.221725 0.582419 0.084 Uiso 1 1 calc R U . . .
C8A C 1.218(3) 0.0901(8) 0.8613(11) 0.091(5) Uani 0.60(3) 1 d . . P A -1
H8AA H 1.262107 0.165378 0.904098 0.109 Uiso 0.60(3) 1 calc R U P A -1
H8AB H 1.389933 0.057476 0.849631 0.109 Uiso 0.60(3) 1 calc R U P A -1
C9A C 1.049(4) 0.0396(11) 0.9133(16) 0.148(6) Uani 0.60(3) 1 d . . P A -1
H9AA H 0.977804 -0.031152 0.865431 0.222 Uiso 0.60(3) 1 calc R U P A -1
H9AB H 0.896654 0.080637 0.935995 0.222 Uiso 0.60(3) 1 calc R U P A -1
H9AC H 1.161475 0.036477 0.972276 0.222 Uiso 0.60(3) 1 calc R U P A -1
C8B C 1.036(4) 0.0391(12) 0.8562(14) 0.062(5) Uani 0.40(3) 1 d . . P A -2
H8BA H 0.877088 0.065821 0.890581 0.074 Uiso 0.40(3) 1 calc R U P A -2
H8BB H 1.017373 -0.037834 0.831515 0.074 Uiso 0.40(3) 1 calc R U P A -2
C9B C 1.300(5) 0.0856(11) 0.930(2) 0.110(7) Uani 0.40(3) 1 d . . P A -2
H9BA H 1.449709 0.046267 0.900966 0.132 Uiso 0.40(3) 1 calc R U P A -2
H9BB H 1.281674 0.081586 0.995083 0.132 Uiso 0.40(3) 1 calc R U P A -2
H9BC H 1.338271 0.158570 0.940006 0.132 Uiso 0.40(3) 1 calc R U P A -2
C10 C 1.1456(8) -0.0074(3) 0.6710(3) 0.0954(12) Uani 1 1 d . . . . .
H10A H 1.313507 -0.032084 0.694003 0.114 Uiso 1 1 calc R U . . .
H10B H 1.190388 0.024026 0.623136 0.114 Uiso 1 1 calc R U . . .
C11 C 0.9350(9) -0.0990(3) 0.6159(3) 0.1250(15) Uani 1 1 d . . . . .
H11A H 0.775639 -0.076355 0.586343 0.187 Uiso 1 1 calc R U . . .
H11B H 0.880844 -0.127581 0.663874 0.187 Uiso 1 1 calc R U . . .
H11C H 1.011202 -0.152709 0.561443 0.187 Uiso 1 1 calc R U . . .
C12 C 0.0479(6) 0.5053(2) 0.7877(2) 0.0545(7) Uani 1 1 d . . . . .
C13 C -0.0727(6) 0.5636(2) 0.8741(2) 0.0657(9) Uani 1 1 d . . . . .
H13 H -0.029355 0.553252 0.935234 0.079 Uiso 1 1 calc R U . . .
C14 C -0.2537(6) 0.6360(2) 0.8716(2) 0.0710(9) Uani 1 1 d . . . . .
H14 H -0.334016 0.673288 0.930283 0.085 Uiso 1 1 calc R U . . .
C15 C -0.3180(6) 0.6541(2) 0.7821(3) 0.0619(8) Uani 1 1 d . . . . .
C16 C -0.1986(6) 0.5956(2) 0.6949(2) 0.0609(8) Uani 1 1 d . . . . .
C17 C -0.0195(6) 0.5219(2) 0.6977(2) 0.0632(8) Uani 1 1 d . . . . .
H17 H 0.056909 0.482905 0.638503 0.076 Uiso 1 1 calc R U . . .
C18 C -0.4976(7) 0.7336(3) 0.7809(3) 0.0803(10) Uani 1 1 d . . . . .
C19 C -0.2622(7) 0.6118(3) 0.6004(3) 0.0824(11) Uani 1 1 d . . . . .

loop_
_atom_site_aniso_label
_atom_site_aniso_U_11
_atom_site_aniso_U_22
_atom_site_aniso_U_33
_atom_site_aniso_U_23
_atom_site_aniso_U_13
_atom_site_aniso_U_12
O1 0.0976(18) 0.0952(17) 0.0592(14) 0.0372(13) 0.0098(13) 0.0464(13)
N1 0.0641(16) 0.0577(16) 0.0616(17) 0.0294(14) 0.0059(14) 0.0157(13)
N2 0.105(2) 0.089(2) 0.085(2) 0.0376(19) 0.008(2) 0.0503(18)
N3 0.122(3) 0.103(3) 0.151(3) 0.066(2) 0.018(2) 0.060(2)
N4 0.193(4) 0.117(3) 0.085(2) 0.066(2) 0.010(2) 0.055(2)
C1 0.068(2) 0.061(2) 0.061(2) 0.0351(19) -0.0064(18) 0.0051(17)
C2 0.0588(19) 0.0526(19) 0.055(2) 0.0276(17) -0.0005(16) 0.0062(15)
C3 0.0604(19) 0.062(2) 0.058(2) 0.0294(18) 0.0099(17) 0.0139(16)
C4 0.073(2) 0.077(2) 0.067(2) 0.039(2) 0.0006(18) 0.0257(19)
C5 0.061(2) 0.062(2) 0.079(2) 0.034(2) 0.0065(19) 0.0172(16)
C6 0.085(2) 0.069(2) 0.069(2) 0.0324(19) 0.0133(19) 0.0248(18)
C7 0.088(2) 0.069(2) 0.057(2) 0.0314(19) 0.0029(18) 0.0162(19)
C8A 0.065(6) 0.103(6) 0.112(11) 0.052(6) 0.003(6) 0.025(6)
C9A 0.168(14) 0.166(9) 0.163(13) 0.117(10) 0.034(11) 0.032(9)
C8B 0.051(9) 0.066(7) 0.090(11) 0.047(7) 0.027(7) 0.029(7)
C9B 0.106(13) 0.120(10) 0.111(13) 0.062(9) -0.022(11) 0.016(9)
C10 0.093(3) 0.091(3) 0.116(3) 0.051(3) 0.022(3) 0.040(2)
C11 0.149(4) 0.089(3) 0.140(4) 0.047(3) 0.028(3) 0.012(3)
C12 0.0571(19) 0.0511(19) 0.056(2) 0.0238(16) -0.0007(16) 0.0083(15)
C13 0.077(2) 0.068(2) 0.060(2) 0.0335(18) 0.0040(18) 0.0172(18)
C14 0.083(2) 0.071(2) 0.068(2) 0.0349(19) 0.0135(18) 0.0253(18)
C15 0.061(2) 0.054(2) 0.076(2) 0.0328(19) 0.0029(18) 0.0130(15)
C16 0.072(2) 0.058(2) 0.060(2) 0.0336(18) 0.0008(18) 0.0137(17)
C17 0.077(2) 0.064(2) 0.056(2) 0.0306(17) 0.0095(17) 0.0187(17)
C18 0.086(2) 0.070(2) 0.091(3) 0.040(2) 0.003(2) 0.021(2)
C19 0.119(3) 0.068(2) 0.069(2) 0.036(2) 0.006(2) 0.030(2)

loop_
_atom_type_symbol
_atom_type_description
_atom_type_scat_dispersion_real
_atom_type_scat_dispersion_imag
_atom_type_scat_source
C C 0.0181 0.0091 'International Tables Vol C Tables 4.2.6.8 and 6.1.1.4'
H H 0.0000 0.0000 'International Tables Vol C Tables 4.2.6.8 and 6.1.1.4'
N N 0.0311 0.0180 'International Tables Vol C Tables 4.2.6.8 and 6.1.1.4'
O O 0.0492 0.0322 'International Tables Vol C Tables 4.2.6.8 and 6.1.1.4'

loop_
_geom_angle_atom_site_label_1
_geom_angle_atom_site_label_2
_geom_angle_atom_site_label_3
_geom_angle
_geom_angle_site_symmetry_1
_geom_angle_site_symmetry_3
_geom_angle_publ_flag
C3 O1 H1O 109.5 . . ?
C1 N1 C12 121.6(3) . . ?
C5 N2 C10 122.7(3) . . ?
C5 N2 C8A 121.1(4) . . ?
C10 N2 C8A 113.6(4) . . ?
C5 N2 C8B 118.4(5) . . ?
C10 N2 C8B 113.3(5) . . ?
N1 C1 C2 122.5(3) . . ?
N1 C1 H1 118.7 . . ?
C2 C1 H1 118.7 . . ?
C3 C2 C7 116.5(3) . . ?
C3 C2 C1 122.1(3) . . ?
C7 C2 C1 121.5(3) . . ?
O1 C3 C4 118.0(3) . . ?
O1 C3 C2 120.5(3) . . ?
C4 C3 C2 121.5(3) . . ?
C3 C4 C5 121.1(3) . . ?
C3 C4 H4 119.5 . . ?
C5 C4 H4 119.5 . . ?
N2 C5 C4 121.4(3) . . ?
N2 C5 C6 120.6(3) . . ?
C4 C5 C6 118.0(3) . . ?
C7 C6 C5 119.9(3) . . ?
C7 C6 H6 120.0 . . ?
C5 C6 H6 120.0 . . ?
C6 C7 C2 123.0(3) . . ?
C6 C7 H7 118.5 . . ?
C2 C7 H7 118.5 . . ?
N2 C8A C9A 107.2(15) . . ?
N2 C8A H8AA 110.3 . . ?
C9A C8A H8AA 110.3 . . ?
N2 C8A H8AB 110.3 . . ?
C9A C8A H8AB 110.3 . . ?
H8AA C8A H8AB 108.5 . . ?
C8A C9A H9AA 109.5 . . ?
C8A C9A H9AB 109.5 . . ?
H9AA C9A H9AB 109.5 . . ?
C8A C9A H9AC 109.5 . . ?
H9AA C9A H9AC 109.5 . . ?
H9AB C9A H9AC 109.5 . . ?
C9B C8B N2 106.4(18) . . ?
C9B C8B H8BA 110.4 . . ?
N2 C8B H8BA 110.4 . . ?
C9B C8B H8BB 110.4 . . ?
N2 C8B H8BB 110.4 . . ?
H8BA C8B H8BB 108.6 . . ?
C8B C9B H9BA 109.5 . . ?
C8B C9B H9BB 109.5 . . ?
H9BA C9B H9BB 109.5 . . ?
C8B C9B H9BC 109.5 . . ?
H9BA C9B H9BC 109.5 . . ?
H9BB C9B H9BC 109.5 . . ?
N2 C10 C11 112.7(3) . . ?
N2 C10 H10A 109.1 . . ?
C11 C10 H10A 109.1 . . ?
N2 C10 H10B 109.1 . . ?
C11 C10 H10B 109.1 . . ?
H10A C10 H10B 107.8 . . ?
C10 C11 H11A 109.5 . . ?
C10 C11 H11B 109.5 . . ?
H11A C11 H11B 109.5 . . ?
C10 C11 H11C 109.5 . . ?
H11A C11 H11C 109.5 . . ?
H11B C11 H11C 109.5 . . ?
C17 C12 C13 118.3(3) . . ?
C17 C12 N1 125.4(3) . . ?
C13 C12 N1 116.3(3) . . ?
C14 C13 C12 121.5(3) . . ?
C14 C13 H13 119.2 . . ?
C12 C13 H13 119.2 . . ?
C13 C14 C15 120.3(3) . . ?
C13 C14 H14 119.8 . . ?
C15 C14 H14 119.8 . . ?
C14 C15 C16 118.5(3) . . ?
C14 C15 C18 120.3(3) . . ?
C16 C15 C18 121.2(3) . . ?
C17 C16 C15 120.8(3) . . ?
C17 C16 C19 119.2(3) . . ?
C15 C16 C19 120.1(3) . . ?
C16 C17 C12 120.6(3) . . ?
C16 C17 H17 119.7 . . ?
C12 C17 H17 119.7 . . ?
N3 C18 C15 179.5(4) . . ?
N4 C19 C16 179.2(4) . . ?

loop_
_geom_bond_atom_site_label_1
_geom_bond_atom_site_label_2
_geom_bond_distance
_geom_bond_site_symmetry_2
_geom_bond_publ_flag
O1 C3 1.352(4) . ?
O1 H1O 0.8200 . ?
N1 C1 1.290(4) . ?
N1 C12 1.400(4) . ?
N2 C5 1.363(4) . ?
N2 C10 1.471(4) . ?
N2 C8A 1.474(16) . ?
N2 C8B 1.601(17) . ?
N3 C18 1.138(4) . ?
N4 C19 1.129(4) . ?
C1 C2 1.417(4) . ?
C1 H1 0.9300 . ?
C2 C3 1.398(4) . ?
C2 C7 1.400(4) . ?
C3 C4 1.371(4) . ?
C4 C5 1.398(4) . ?
C4 H4 0.9300 . ?
C5 C6 1.405(4) . ?
C6 C7 1.361(4) . ?
C6 H6 0.9300 . ?
C7 H7 0.9300 . ?
C8A C9A 1.48(3) . ?
C8A H8AA 0.9700 . ?
C8A H8AB 0.9700 . ?
C9A H9AA 0.9600 . ?
C9A H9AB 0.9600 . ?
C9A H9AC 0.9600 . ?
C8B C9B 1.50(4) . ?
C8B H8BA 0.9700 . ?
C8B H8BB 0.9700 . ?
C9B H9BA 0.9600 . ?
C9B H9BB 0.9600 . ?
C9B H9BC 0.9600 . ?
C10 C11 1.474(5) . ?
C10 H10A 0.9700 . ?
C10 H10B 0.9700 . ?
C11 H11A 0.9600 . ?
C11 H11B 0.9600 . ?
C11 H11C 0.9600 . ?
C12 C17 1.382(4) . ?
C12 C13 1.387(4) . ?
C13 C14 1.367(4) . ?
C13 H13 0.9300 . ?
C14 C15 1.385(4) . ?
C14 H14 0.9300 . ?
C15 C16 1.392(4) . ?
C15 C18 1.433(5) . ?
C16 C17 1.376(4) . ?
C16 C19 1.436(5) . ?
C17 H17 0.9300 . ?

loop_
_geom_hbond_atom_site_label_D
_geom_hbond_atom_site_label_H
_geom_hbond_atom_site_label_A
_geom_hbond_distance_DH
_geom_hbond_distance_HA
_geom_hbond_distance_DA
_geom_hbond_angle_DHA
_geom_hbond_site_symmetry_A
_geom_hbond_publ_flag
O1 H1O N1 0.82 1.85 2.580(4) 146.9 . yes
C1 H1 N4 0.93 2.68 3.549(5) 156.1 2_566 yes
C17 H17 N4 0.93 2.70 3.625(6) 176.5 2_566 yes

loop_
_geom_torsion_atom_site_label_1
_geom_torsion_atom_site_label_2
_geom_torsion_atom_site_label_3
_geom_torsion_atom_site_label_4
_geom_torsion
_geom_torsion_site_symmetry_1
_geom_torsion_site_symmetry_2
_geom_torsion_site_symmetry_3
_geom_torsion_site_symmetry_4
_geom_torsion_publ_flag
C12 N1 C1 C2 178.8(2) . . . . ?
N1 C1 C2 C3 1.5(4) . . . . ?
N1 C1 C2 C7 -180.0(3) . . . . ?
C7 C2 C3 O1 179.0(3) . . . . ?
C1 C2 C3 O1 -2.4(4) . . . . ?
C7 C2 C3 C4 -1.3(4) . . . . ?
C1 C2 C3 C4 177.3(3) . . . . ?
O1 C3 C4 C5 178.5(3) . . . . ?
C2 C3 C4 C5 -1.2(5) . . . . ?
C10 N2 C5 C4 179.7(3) . . . . ?
C8A N2 C5 C4 -19.7(8) . . . . ?
C8B N2 C5 C4 27.8(9) . . . . ?
C10 N2 C5 C6 0.6(5) . . . . ?
C8A N2 C5 C6 161.3(7) . . . . ?
C8B N2 C5 C6 -151.3(9) . . . . ?
C3 C4 C5 N2 -176.1(3) . . . . ?
C3 C4 C5 C6 3.0(5) . . . . ?
N2 C5 C6 C7 176.8(3) . . . . ?
C4 C5 C6 C7 -2.3(5) . . . . ?
C5 C6 C7 C2 -0.3(5) . . . . ?
C3 C2 C7 C6 2.1(4) . . . . ?
C1 C2 C7 C6 -176.5(3) . . . . ?
C5 N2 C8A C9A 92.8(8) . . . . ?
C10 N2 C8A C9A -104.9(7) . . . . ?
C5 N2 C8B C9B -108.2(8) . . . . ?
C10 N2 C8B C9B 97.3(8) . . . . ?
C5 N2 C10 C11 -82.0(4) . . . . ?
C8A N2 C10 C11 116.0(7) . . . . ?
C8B N2 C10 C11 71.2(9) . . . . ?
C1 N1 C12 C17 -12.2(4) . . . . ?
C1 N1 C12 C13 169.6(3) . . . . ?
C17 C12 C13 C14 0.0(4) . . . . ?
N1 C12 C13 C14 178.3(3) . . . . ?
C12 C13 C14 C15 -1.0(5) . . . . ?
C13 C14 C15 C16 1.2(5) . . . . ?
C13 C14 C15 C18 -177.1(3) . . . . ?
C14 C15 C16 C17 -0.3(4) . . . . ?
C18 C15 C16 C17 177.9(3) . . . . ?
C14 C15 C16 C19 179.5(3) . . . . ?
C18 C15 C16 C19 -2.2(5) . . . . ?
C15 C16 C17 C12 -0.7(4) . . . . ?
C19 C16 C17 C12 179.4(3) . . . . ?
C13 C12 C17 C16 0.9(4) . . . . ?
N1 C12 C17 C16 -177.2(3) . . . . ?
